data_1001470
loop_
_publ_author_name
'Michel, C'
'Caignaert, V'
'Raveau, B'

_publ_section_title
;
An oxygen deficient fluorite with a tunnel structure: Bi~8~La~10~O~27~
;
_journal_coden_ASTM JSSCBI
_journal_name_full 'Journal of Solid State Chemistry'
_journal_page_first 296
_journal_page_last 301
_journal_paper_doi 10.1016/0022-4596(91)90146-9
_journal_volume 90
_journal_year 1991
_chemical_formula_structural 'Bi8 La10 O27'
_chemical_formula_sum 'Bi8 La10 O27'
_chemical_name_systematic 'Bismuth lanthanum oxide (8/10/27)'
_space_group_IT_number 71
_symmetry_cell_setting orthorhombic
_symmetry_Int_Tables_number 71
_symmetry_space_group_name_Hall '-I 2 2'
_symmetry_space_group_name_H-M 'I m m m'
_cell_angle_alpha 90
_cell_angle_beta 90
_cell_angle_gamma 90
_cell_formula_units_Z 1
_cell_length_a 12.079(2)
_cell_length_b 16.348(4)
_cell_length_c 4.0988(5)
_cell_volume 809.4
_refine_ls_R_factor_all 0.071
_cod_database_code 1001470

loop_
_symmetry_equiv_pos_as_xyz
x,y,z
x,-y,-z
-x,y,-z
-x,-y,z
-x,-y,-z
-x,y,z
x,-y,z
x,y,-z
1/2+x,1/2+y,1/2+z
1/2+x,1/2-y,1/2-z
1/2-x,1/2+y,1/2-z
1/2-x,1/2-y,1/2+z
1/2-x,1/2-y,1/2-z
1/2-x,1/2+y,1/2+z
1/2+x,1/2-y,1/2+z
1/2+x,1/2+y,1/2-z

loop_
_atom_site_label
_atom_site_type_symbol
_atom_site_symmetry_multiplicity
_atom_site_Wyckoff_symbol
_atom_site_fract_x
_atom_site_fract_y
_atom_site_fract_z
_atom_site_occupancy
_atom_site_attached_hydrogens
_atom_site_calc_flag
Bi1 Bi3+ 4 e 0.3158(6) 0. 0. 1. 0 d
Bi2 Bi3+ 4 g 0. 0.3394(27) 0. 1. 0 d
La1 La3+ 8 n 0.3492(53) 0.3203(17) 0. 1. 0 d
La2 La3+ 2 a 0. 0. 0. 1. 0 d
O1 O2- 4 h 0. 0.063(10) 0.5 1. 0 d
O2 O2- 4 h 0. 0.241(11) 0.5 1. 0 d
O3 O2- 8 n 0.228(12) 0.073(9) 0. 1. 0 d
O4 O2- 8 n 0.161(17) 0.260(9) 0. 1. 0 d
O5 O2- 8 n 0.154(15) 0.439(7) 0. 0.375 0 d

loop_
_atom_type_symbol
_atom_type_oxidation_number
Bi3+ 3.000
La3+ 3.000
O2- -2.000
